data_9009822
loop_
_publ_author_name
'Effenberger, H.'

_publ_section_title
;Crystal structure and chemical formula of schmiederite,
 Pb2Cu2(OH)4(SeO3)(SeO4), with a comparison to linarite PbCu(OH)2(SO4)
;
_journal_name_full 'Mineralogy and Petrology'
_journal_page_first 3
_journal_page_last 12
_journal_paper_doi 10.1007/BF01164365
_journal_volume 36
_journal_year 1987
_chemical_compound_source 'Leadhills, Scotland'
_chemical_formula_sum 'Cu H2 O6 Pb S'
_chemical_name_mineral Linarite
_space_group_IT_number 11
_symmetry_space_group_name_Hall '-P 2yb'
_symmetry_space_group_name_H-M 'P 1 21/m 1'
_cell_angle_alpha 90
_cell_angle_beta 102.65
_cell_angle_gamma 90
_cell_formula_units_Z 2
_cell_length_a 9.701
_cell_length_b 5.650
_cell_length_c 4.690
_cell_volume 250.822
_database_code_amcsd 0014611
_exptl_crystal_density_diffrn 5.307
_cod_original_formula_sum 'Pb Cu S O6 H2'
_cod_database_code 9009822

loop_
_space_group_symop_operation_xyz
x,y,z
x,1/2-y,z
-x,1/2+y,-z
-x,-y,-z

loop_
_atom_site_aniso_label
_atom_site_aniso_U_11
_atom_site_aniso_U_22
_atom_site_aniso_U_33
_atom_site_aniso_U_12
_atom_site_aniso_U_13
_atom_site_aniso_U_23
Pb 0.01220 0.02220 0.01950 0.00000 -0.00190 0.00000
Cu 0.01360 0.00830 0.01060 -0.00110 0.00110 0.00010
S 0.00940 0.01330 0.01100 0.00000 0.00100 0.00000
O1 0.01100 0.02200 0.01900 0.00000 -0.00200 0.00000
O2 0.02300 0.04500 0.01100 0.00000 0.00200 0.00000
O3 0.01400 0.01500 0.02800 -0.00300 0.00300 0.00200
O-H4 0.01400 0.01000 0.01400 0.00000 0.00200 0.00000
O-H5 0.01000 0.01100 0.01200 0.00000 0.00100 0.00000

loop_
_atom_site_label
_atom_site_fract_x
_atom_site_fract_y
_atom_site_fract_z
_atom_site_type_symbol
_atom_site_attached_hydrogens
Pb 0.34201 0.25000 0.32838 Pb 0
Cu 0.00000 0.00000 0.00000 Cu 0
S 0.33190 0.75000 0.88450 S 0
O1 0.47540 0.75000 0.06560 O 0
O2 0.33470 0.75000 0.56930 O 0
O3 0.25310 0.53550 0.94260 O 0
O-H4 0.03420 0.75000 0.28640 O 1
O-H5 0.09520 0.25000 0.26670 O 1

loop_
_cod_changelog_entry_id
_cod_changelog_entry_author
_cod_changelog_entry_date
_cod_changelog_entry_text
1
;cod-tools version 3.8.0
Id: cif_guess_AMCSD_atom_types 9574 2023-05-10 09:00:05Z saulius
;
2023-05-10T18:52:11+03:00
;Derived atom types and hydrogen counts
from atom names that follow the AMCSD naming convention
(Wat == water, O-H == hydroxyl).
;
2
;cod-tools version 3.10.1
Id: cif_fix_AMCSD_aniso_labels 10200 2024-08-01 14:09:44Z saulius
;
2024-08-02T12:21:23+03:00
;Changed the following '_atom_site_aniso_label' values:
'OH4' -> 'O-H4'
'OH5' -> 'O-H5'
;

loop_
_cod_related_entry_id
_cod_related_entry_database
_cod_related_entry_code
1 AMCSD 0014611
